data_2019608
loop_
_publ_author_name
'Smith, Graham'
'Wermuth, Urs D.'

_publ_section_title
;
 The three-dimensional hydrogen-bonded structures in the ammonium and
 sodium salt hydrates of 4-aminophenylarsonic acid
;
_journal_coeditor_code KY3057
_journal_issue 8
_journal_name_full 'Acta Crystallographica Section C'
_journal_page_first
;
;
_journal_paper_doi 10.1107/S2053229614014867
_journal_volume 70
_journal_year 2014
_chemical_formula_iupac '[Na (C6 H7 As N O3) (H2 O)3]'
_chemical_formula_moiety 'C6 H13 As N Na O6'
_chemical_formula_sum 'C6 H13 As N Na O6'
_chemical_formula_weight 293.08
_chemical_name_common 'sodium <i>p</i>-arsanilate trihydrate'
_chemical_name_systematic
;
<i>catena</i>-poly[[(4-aminophenylarsonato-\k<i>O</i>)diaquasodium]-\m-aqua]
;
_space_group_IT_number 29
_symmetry_cell_setting orthorhombic
_symmetry_space_group_name_Hall 'P 2c -2ac'
_symmetry_space_group_name_H-M 'P c a 21'
_atom_sites_solution_hydrogens geom
_atom_sites_solution_primary direct
_atom_sites_solution_secondary difmap
_audit_creation_method SHELXL97
_cell_angle_alpha 90.00
_cell_angle_beta 90.00
_cell_angle_gamma 90.00
_cell_formula_units_Z 4
_cell_length_a 10.4069(13)
_cell_length_b 13.6410(17)
_cell_length_c 7.7494(9)
_cell_measurement_reflns_used 1282
_cell_measurement_temperature 200.0(10)
_cell_measurement_theta_max 28.36
_cell_measurement_theta_min 3.91
_cell_volume 1100.1(2)
_computing_cell_refinement 'CrysAlis PRO (Agilent, 2013)'
_computing_data_collection 'CrysAlis PRO (Agilent, 2013)'
_computing_data_reduction 'CrysAlis PRO (Agilent, 2013)'
_computing_molecular_graphics 'PLATON (Spek, 2009)'
_computing_publication_material 'PLATON (Spek, 2009)'
_computing_structure_refinement 'SHELXL97 (Sheldrick, 2008) within WinGX (Farrugia, 2012)'
_computing_structure_solution 'SHELXS97 (Sheldrick, 2008)'
_diffrn_ambient_temperature 200.0(10)
_diffrn_detector_area_resol_mean 16.077
_diffrn_measured_fraction_theta_full 0.997
_diffrn_measured_fraction_theta_max 0.997
_diffrn_measurement_device_type 'Oxford Diffraction Gemini-S CCD-detector'
_diffrn_measurement_method '\w scans'
_diffrn_radiation_monochromator graphite
_diffrn_radiation_source 'Enhance (Mo) X-ray source'
_diffrn_radiation_type MoK\a
_diffrn_radiation_wavelength 0.71073
_diffrn_reflns_av_R_equivalents 0.0369
_diffrn_reflns_av_sigmaI/netI 0.0546
_diffrn_reflns_limit_h_max 12
_diffrn_reflns_limit_h_min -11
_diffrn_reflns_limit_k_max 16
_diffrn_reflns_limit_k_min -8
_diffrn_reflns_limit_l_max 9
_diffrn_reflns_limit_l_min -9
_diffrn_reflns_number 2790
_diffrn_reflns_theta_full 25.99
_diffrn_reflns_theta_max 25.99
_diffrn_reflns_theta_min 3.57
_diffrn_standards_number 0
_exptl_absorpt_coefficient_mu 3.137
_exptl_absorpt_correction_T_max 0.980
_exptl_absorpt_correction_T_min 0.816
_exptl_absorpt_correction_type multi-scan
_exptl_absorpt_process_details '(CrysAlis PRO; Agilent, 2013)'
_exptl_crystal_colour colourless
_exptl_crystal_density_diffrn 1.770
_exptl_crystal_density_method 'not measured'
_exptl_crystal_description block
_exptl_crystal_F_000 592
_exptl_crystal_size_max 0.25
_exptl_crystal_size_mid 0.20
_exptl_crystal_size_min 0.18
_refine_diff_density_max 0.667
_refine_diff_density_min -0.522
_refine_ls_abs_structure_details 'Flack (1983), 991 Friedel pairs'
_refine_ls_abs_structure_Flack 0.020(15)
_refine_ls_extinction_method none
_refine_ls_goodness_of_fit_ref 0.995
_refine_ls_hydrogen_treatment mixed
_refine_ls_matrix_type full
_refine_ls_number_parameters 163
_refine_ls_number_reflns 1637
_refine_ls_number_restraints 10
_refine_ls_restrained_S_all 0.993
_refine_ls_R_factor_all 0.0355
_refine_ls_R_factor_gt 0.0325
_refine_ls_shift/su_max 0.000
_refine_ls_shift/su_mean 0.000
_refine_ls_structure_factor_coef Fsqd
_refine_ls_weighting_details 'calc w=1/[\s^2^(Fo^2^)+(0.0311P)^2^] where P=(Fo^2^+2Fc^2^)/3'
_refine_ls_weighting_scheme calc
_refine_ls_wR_factor_gt 0.0704
_refine_ls_wR_factor_ref 0.0726
_reflns_number_gt 1529
_reflns_number_total 1637
_reflns_threshold_expression I>2\s(I)
_cod_data_source_file ky3057sup1.cif
_cod_data_source_block II
_cod_database_code 2019608
_cod_database_fobs_code 2019608

loop_
_symmetry_equiv_pos_site_id
_symmetry_equiv_pos_as_xyz
1 x,y,z
2 -x,-y,1/2+z
3 1/2-x,y,1/2+z
4 1/2+x,-y,z

loop_
_atom_site_aniso_label
_atom_site_aniso_U_11
_atom_site_aniso_U_22
_atom_site_aniso_U_33
_atom_site_aniso_U_12
_atom_site_aniso_U_13
_atom_site_aniso_U_23
As1 0.0129(2) 0.0163(2) 0.0138(2) -0.0013(2) -0.0018(3) 0.0010(3)
Na1 0.0219(10) 0.0212(11) 0.0215(10) 0.0004(9) -0.0025(9) 0.0008(10)
O1W 0.0197(19) 0.025(2) 0.0225(19) 0.0030(16) 0.0018(18) 0.0004(18)
O2W 0.027(2) 0.0199(19) 0.0212(18) -0.0005(17) -0.0030(15) 0.0009(17)
O3W 0.019(2) 0.022(2) 0.022(2) -0.0005(16) -0.0007(15) -0.0005(17)
O11 0.0136(17) 0.0247(19) 0.022(2) -0.0058(15) -0.0053(14) 0.0045(16)
O12 0.0182(19) 0.026(2) 0.0190(19) 0.0023(16) 0.0019(15) 0.0000(17)
O13 0.020(2) 0.038(2) 0.0160(19) -0.0033(17) -0.0016(16) 0.0088(18)
N4 0.024(3) 0.018(3) 0.027(3) -0.0016(19) 0.007(2) 0.003(2)
C1 0.016(2) 0.013(2) 0.024(4) -0.0008(18) -0.004(2) 0.003(2)
C2 0.014(2) 0.024(3) 0.020(3) -0.003(2) 0.0046(19) 0.001(2)
C3 0.019(2) 0.021(3) 0.018(3) 0.0061(19) 0.002(2) -0.002(3)
C4 0.021(3) 0.016(3) 0.015(2) 0.003(2) -0.0034(19) 0.002(2)
C5 0.014(3) 0.023(3) 0.020(3) 0.002(2) 0.004(2) 0.002(3)
C6 0.015(3) 0.023(3) 0.018(2) 0.007(2) 0.005(2) 0.001(2)

loop_
_atom_site_type_symbol
_atom_site_label
_atom_site_fract_x
_atom_site_fract_y
_atom_site_fract_z
_atom_site_U_iso_or_equiv
_atom_site_thermal_displace_type
_atom_site_calc_flag
_atom_site_refinement_flags
_atom_site_occupancy
As As1 0.61030(4) 0.28209(3) 0.83909(8) 0.01430(10) Uani d . 1.000
Na Na1 0.35537(18) 0.40646(15) 0.7093(3) 0.0215(6) Uani d . 1.000
O O1W 0.4553(3) 0.5655(3) 0.7299(5) 0.0224(11) Uani d D 1.000
O O2W 0.1892(3) 0.4587(3) 0.9084(5) 0.0227(11) Uani d D 1.000
O O3W 0.2208(3) 0.2715(3) 0.6391(5) 0.0210(12) Uani d D 1.000
O O11 0.7486(3) 0.3375(2) 0.8884(4) 0.0201(11) Uani d . 1.000
O O12 0.4826(3) 0.3308(3) 0.9344(4) 0.0211(11) Uani d . 1.000
O O13 0.5776(4) 0.2987(3) 0.6202(5) 0.0247(11) Uani d D 1.000
N N4 0.6110(4) -0.1607(4) 0.9238(6) 0.0230(17) Uani d D 1.000
C C1 0.6174(4) 0.1445(4) 0.8751(6) 0.0177(16) Uani d . 1.000
C C2 0.7147(5) 0.0870(4) 0.8007(6) 0.0193(16) Uani d . 1.000
C C3 0.7128(4) -0.0130(4) 0.8161(7) 0.0193(16) Uani d . 1.000
C C4 0.6126(4) -0.0592(4) 0.9063(7) 0.0173(16) Uani d . 1.000
C C5 0.5199(4) -0.0018(4) 0.9866(6) 0.0190(17) Uani d . 1.000
C C6 0.5207(4) 0.0982(4) 0.9698(6) 0.0187(16) Uani d . 1.000
H H2 0.78250 0.11780 0.73920 0.0230 Uiso c R 1.000
H H3 0.77930 -0.05120 0.76570 0.0240 Uiso c R 1.000
H H5 0.45510 -0.03230 1.05410 0.0230 Uiso c R 1.000
H H6 0.45510 0.13620 1.02280 0.0230 Uiso c R 1.000
H H11W 0.389(4) 0.597(4) 0.786(6) 0.0340 Uiso d D 1.000
H H12W 0.481(5) 0.602(3) 0.633(5) 0.0340 Uiso d D 1.000
H H13 0.647(4) 0.300(4) 0.546(6) 0.0370 Uiso d D 1.000
H H21W 0.122(4) 0.451(4) 0.830(6) 0.0340 Uiso d D 1.000
H H22W 0.213(5) 0.5246(18) 0.918(7) 0.0340 Uiso d D 1.000
H H31W 0.151(4) 0.286(4) 0.569(6) 0.0320 Uiso d D 1.000
H H32W 0.272(5) 0.224(3) 0.589(8) 0.0320 Uiso d D 1.000
H H41 0.642(4) -0.183(4) 0.828(4) 0.0270 Uiso d D 1.000
H H42 0.540(3) -0.186(4) 0.962(7) 0.0270 Uiso d D 1.000

loop_
_atom_type_symbol
_atom_type_description
_atom_type_scat_dispersion_real
_atom_type_scat_dispersion_imag
_atom_type_scat_source
C C 0.0033 0.0016 'International Tables Vol C Tables 4.2.6.8 and 6.1.1.4'
H H 0.0000 0.0000 'International Tables Vol C Tables 4.2.6.8 and 6.1.1.4'
N N 0.0061 0.0033 'International Tables Vol C Tables 4.2.6.8 and 6.1.1.4'
O O 0.0106 0.0060 'International Tables Vol C Tables 4.2.6.8 and 6.1.1.4'
Na Na 0.0362 0.0249 'International Tables Vol C Tables 4.2.6.8 and 6.1.1.4'
As As 0.0499 2.0058 'International Tables Vol C Tables 4.2.6.8 and 6.1.1.4'

loop_
_geom_angle_atom_site_label_1
_geom_angle_atom_site_label_2
_geom_angle_atom_site_label_3
_geom_angle_site_symmetry_1
_geom_angle_site_symmetry_3
_geom_angle
_geom_angle_publ_flag
O11 As1 O12 . . 114.03(16) no
O11 As1 O13 . . 109.38(17) no
O11 As1 C1 . . 112.35(16) no
O12 As1 O13 . . 102.98(18) no
O12 As1 C1 . . 111.20(19) no
O13 As1 C1 . . 106.2(2) no
O1W Na1 O2W . . 90.06(14) no
O1W Na1 O3W . . 165.12(16) no
O1W Na1 O12 . . 95.74(15) no
O1W Na1 O2W . 3_554 83.37(14) no
O2W Na1 O3W . . 87.31(14) no
O2W Na1 O12 . . 93.26(14) no
O2W Na1 O2W . 3_554 112.34(14) no
O3W Na1 O12 . . 99.03(15) no
O2W Na1 O3W 3_554 . 84.10(15) no
O2W Na1 O12 3_554 . 154.36(14) no
Na1 O2W Na1 . 3_555 130.30(17) no
As1 O12 Na1 . . 106.74(16) no
Na1 O1W H11W . . 97(3) no
Na1 O1W H12W . . 123(3) no
H11W O1W H12W . . 110(4) no
H21W O2W H22W . . 111(5) no
Na1 O2W H21W 3_555 . 116(3) no
Na1 O2W H22W 3_555 . 105(3) no
Na1 O2W H21W . . 95(3) no
Na1 O2W H22W . . 98(3) no
Na1 O3W H32W . . 107(3) no
H31W O3W H32W . . 111(5) no
Na1 O3W H31W . . 116(3) no
As1 O13 H13 . . 117(3) no
C4 N4 H42 . . 116(4) no
H41 N4 H42 . . 118(5) no
C4 N4 H41 . . 105(4) no
As1 C1 C2 . . 121.3(4) no
As1 C1 C6 . . 119.8(4) no
C2 C1 C6 . . 118.9(5) no
C1 C2 C3 . . 120.7(5) no
C2 C3 C4 . . 120.1(5) no
N4 C4 C3 . . 120.3(4) no
N4 C4 C5 . . 120.6(4) no
C3 C4 C5 . . 119.0(5) no
C4 C5 C6 . . 120.9(4) no
C1 C6 C5 . . 120.3(4) no
C1 C2 H2 . . 120.00 no
C3 C2 H2 . . 120.00 no
C2 C3 H3 . . 120.00 no
C4 C3 H3 . . 120.00 no
C4 C5 H5 . . 120.00 no
C6 C5 H5 . . 120.00 no
C1 C6 H6 . . 120.00 no
C5 C6 H6 . . 120.00 no

loop_
_geom_bond_atom_site_label_1
_geom_bond_atom_site_label_2
_geom_bond_site_symmetry_2
_geom_bond_distance
_geom_bond_publ_flag
Na1 O1W . 2.411(4) yes
Na1 O2W . 2.425(4) yes
Na1 O3W . 2.376(4) yes
Na1 O12 . 2.421(4) yes
Na1 O2W 3_554 2.482(5) yes
As1 O11 . 1.670(3) no
As1 O12 . 1.659(3) no
As1 O13 . 1.745(4) no
As1 C1 . 1.899(5) no
O1W H11W . 0.92(5) no
O1W H12W . 0.94(4) no
O2W H21W . 0.93(4) no
O2W H22W . 0.94(3) no
O3W H31W . 0.93(4) no
O3W H32W . 0.92(5) no
O13 H13 . 0.92(4) no
N4 C4 . 1.391(8) no
N4 H42 . 0.87(4) no
N4 H41 . 0.87(4) no
C1 C6 . 1.397(6) no
C1 C2 . 1.405(7) no
C2 C3 . 1.370(8) no
C3 C4 . 1.405(7) no
C4 C5 . 1.390(7) no
C5 C6 . 1.370(8) no
C2 H2 . 0.9500 no
C3 H3 . 0.9500 no
C5 H5 . 0.9500 no
C6 H6 . 0.9500 no

loop_
_geom_hbond_atom_site_label_D
_geom_hbond_atom_site_label_H
_geom_hbond_atom_site_label_A
_geom_hbond_site_symmetry_A
_geom_hbond_distance_DH
_geom_hbond_distance_HA
_geom_hbond_distance_DA
_geom_hbond_angle_DHA
_geom_hbond_publ_flag
N4 H41 O3W 4_555 0.87(4) 2.07(4) 2.908(6) 164(5) yes
N4 H42 O13 2_655 0.87(4) 2.32(5) 3.117(6) 154(4) yes
O13 H13 O11 3_654 0.92(4) 1.71(5) 2.604(5) 161(5) yes
O1W H11W O11 4_465 0.92(5) 1.89(5) 2.808(5) 177(5) yes
O1W H12W O12 2_664 0.94(4) 1.83(4) 2.768(5) 175(5) yes
O2W H21W O1W 4_465 0.93(4) 1.91(4) 2.819(5) 163(4) yes
O2W H22W O11 4_465 0.94(3) 1.93(3) 2.852(5) 168(5) yes
O3W H31W O12 3_554 0.93(4) 1.84(5) 2.766(5) 173(5) yes
O3W H32W N4 2_654 0.92(5) 1.97(6) 2.852(6) 160(5) yes

loop_
_geom_torsion_atom_site_label_1
_geom_torsion_atom_site_label_2
_geom_torsion_atom_site_label_3
_geom_torsion_atom_site_label_4
_geom_torsion_site_symmetry_1
_geom_torsion_site_symmetry_3
_geom_torsion_site_symmetry_4
_geom_torsion
_geom_torsion_publ_flag
O11 As1 O12 Na1 . . . 111.88(17) no
O13 As1 O12 Na1 . . . -6.5(2) no
C1 As1 O12 Na1 . . . -119.9(2) no
O11 As1 C1 C2 . . . -53.3(4) no
O11 As1 C1 C6 . . . 130.1(4) no
O12 As1 C1 C2 . . . 177.5(4) no
O12 As1 C1 C6 . . . 0.9(4) no
O13 As1 C1 C2 . . . 66.2(4) no
O13 As1 C1 C6 . . . -110.4(4) no
O1W Na1 O2W Na1 . . 3_555 -111.2(2) no
O3W Na1 O2W Na1 . . 3_555 83.4(2) no
O12 Na1 O2W Na1 . . 3_555 -15.5(2) no
O2W Na1 O2W Na1 3_554 . 3_555 165.93(19) no
O1W Na1 O12 As1 . . . -90.9(2) no
O2W Na1 O12 As1 . . . 178.68(19) no
O3W Na1 O12 As1 . . . 90.9(2) no
O2W Na1 O12 As1 3_554 . . -4.3(5) no
O1W Na1 O2W Na1 . 3_554 3_554 -155.4(2) no
O2W Na1 O2W Na1 . 3_554 3_554 -68.1(3) no
O3W Na1 O2W Na1 . 3_554 3_554 16.6(2) no
O12 Na1 O2W Na1 . 3_554 3_554 115.1(3) no
As1 C1 C2 C3 . . . -174.7(4) no
C6 C1 C2 C3 . . . 2.0(7) no
As1 C1 C6 C5 . . . 175.5(3) no
C2 C1 C6 C5 . . . -1.2(7) no
C1 C2 C3 C4 . . . 0.3(7) no
C2 C3 C4 N4 . . . -179.3(5) no
C2 C3 C4 C5 . . . -3.3(7) no
N4 C4 C5 C6 . . . -179.9(4) no
C3 C4 C5 C6 . . . 4.1(7) no
C4 C5 C6 C1 . . . -1.8(7) no
